data_7012663
loop_
_publ_author_name
'Ru Son, Au Ji'
'Schweiger, Scott W.'
'Thorn, Matthew G.'
'Moses, John E.'
'Fanwick, Phillip E.'
'Rothwell, Ian P.'

_publ_section_title
;
 The isolation and chemistry of tantalum dimethylamides containing
 resolved 3,3'-disubstituted-1,1'-bi-2,2'-naphthoxide ligandsElectronic
 supplementary information (ESI) available: ORTEP views of (R)-7,
 (R,S)-8, (S)-9 and (S)-12. See
 http://www.rsc.org/suppdata/dt/b2/b212910h/
;
_journal_issue 8
_journal_name_full 'Dalton Transactions'
_journal_page_first 1620
_journal_paper_doi 10.1039/b212910h
_journal_year 2003
_chemical_formula_sum 'C60 H53 Cl2 N2 O2 Si2 Ta'
_chemical_formula_weight 1142.13
_chemical_name_systematic ' ?'
_space_group_IT_number 4
_symmetry_cell_setting monoclinic
_symmetry_space_group_name_Hall 'P 2yb'
_symmetry_space_group_name_H-M 'P 1 21 1'
_atom_type_scat_source 'International Tables for Crystallography (Vol C)'
_cell_angle_alpha 90.00
_cell_angle_beta 109.9264(10)
_cell_angle_gamma 90.00
_cell_formula_units_Z 2
_cell_length_a 11.1790(2)
_cell_length_b 20.4517(5)
_cell_length_c 13.5288(4)
_cell_measurement_reflns_used 28371
_cell_measurement_temperature 150
_cell_measurement_theta_max 27
_cell_measurement_theta_min 5
_cell_volume 2907.90(12)
_computing_cell_refinement DENZO/SCALEPACK_(Otwinowski,_1996)
_computing_data_collection Collect_(Nonius,_1998)
_computing_data_reduction DENZO/SCALEPACK_(Otwinowski,_1996)
_computing_molecular_graphics
;
ORTEP (Johnson, 1976)
Xtal_GX (Hall, 1995)
PLUTON (Spek, 1991)
;
_computing_publication_material CIF_VAX_MolEN_(Fair,_1990)
_computing_structure_refinement SHELX97_(Sheldrick,_1997)
_computing_structure_solution PATTY_(DIRDIF92,_Beurskins,_1992)
_diffrn_ambient_temperature 150
_diffrn_radiation_type MO-K\a
_diffrn_radiation_wavelength 0.71073
_diffrn_reflns_av_R_equivalents 0.063
_diffrn_reflns_limit_h_max 14
_diffrn_reflns_limit_h_min -14
_diffrn_reflns_limit_k_max 25
_diffrn_reflns_limit_k_min -26
_diffrn_reflns_limit_l_max 17
_diffrn_reflns_limit_l_min -17
_diffrn_reflns_number 28371
_diffrn_reflns_theta_max 27.90
_diffrn_reflns_theta_min 5.00
_exptl_absorpt_coefficient_mu 2.039
_exptl_absorpt_correction_T_max 0.7365
_exptl_absorpt_correction_T_min 0.4406
_exptl_absorpt_correction_type refined_empirical_(Otwinowski_&_Minor,_1996
_exptl_crystal_colour yellow
_exptl_crystal_density_diffrn 1.30
_exptl_crystal_description plate
_exptl_crystal_F_000 1156
_exptl_crystal_size_max 0.35
_exptl_crystal_size_mid 0.30
_exptl_crystal_size_min 0.15
_refine_diff_density_max 2.62
_refine_diff_density_min -1.74
_refine_ls_abs_structure_details 'Flack H. D. (1983), Acta Cryst. A39, 876-881'
_refine_ls_abs_structure_Flack -0.015(7)
_refine_ls_d_res_high 0.81
_refine_ls_extinction_method none
_refine_ls_goodness_of_fit_ref 1.027
_refine_ls_hydrogen_treatment H_atoms_riding
_refine_ls_matrix_type full
_refine_ls_number_parameters 626
_refine_ls_number_reflns 10645
_refine_ls_number_restraints 0
_refine_ls_R_factor_gt 0.047
_refine_ls_shift/su_max 0.003
_refine_ls_structure_factor_coef Fsqd
_refine_ls_weighting_details '1/[\s^2^(Fo^2^)+(0.0493P)^2^+6.2670P] where P=(Fo^2^+2Fc^2^)/3  '
_refine_ls_weighting_scheme calc
_refine_ls_wR_factor_ref 0.106
_reflns_number_gt 11388
_reflns_number_total 12603
_reflns_threshold_expression >2.0\s(I)
_cod_data_source_file b212910h.txt
_cod_data_source_block SONX05
_cod_depositor_comments
;
The following automatic conversions were performed:
'_refine_ls_weighting_scheme' value 'calc ' changed to 'calc' according to
'/home/saulius/struct/CIF-dictionaries/cif_core.dic' dictionary named
'cif_core.dic' version 2.4.1 from 2010-06-29.

Automatic conversion script
Id: cif_fix_enum 1527 2010-12-29 10:47:43Z saulius 
;
_cod_original_cell_volume 2907.9(2)
_cod_original_sg_symbol_H-M 'p 1 21 1'
_cod_original_formula_sum 'C60 H53 Cl2 N2 O2 Si2 Ta1'
_cod_database_code 7012663
_reflns_friedl_coverage 0.8941

loop_
_symmetry_equiv_pos_as_xyz
'x, y, z'
'-x, y+1/2, -z'

loop_
_atom_site_aniso_label
_atom_site_aniso_U_11
_atom_site_aniso_U_22
_atom_site_aniso_U_33
_atom_site_aniso_U_12
_atom_site_aniso_U_13
_atom_site_aniso_U_23
Ta 0.02594(13) 0.02144(13) 0.03680(14) -0.00268(16) -0.00557(9) -0.00067(18)
Cl(1) 0.0304(8) 0.0336(15) 0.0732(12) -0.0094(8) -0.0197(8) 0.0070(10)
Cl(2) 0.0479(11) 0.0188(11) 0.0589(15) 0.0024(9) -0.0042(10) -0.0050(9)
Si(12) 0.0199(9) 0.0222(10) 0.0213(9) 0.0039(8) 0.0056(7) 0.0022(9)
Si(22) 0.0159(8) 0.0243(9) 0.0234(9) 0.0018(7) 0.0034(6) 0.0031(7)
O(1) 0.028(2) 0.017(3) 0.025(2) 0.0009(16) 0.0027(17) -0.0009(16)
O(2) 0.019(2) 0.021(3) 0.031(2) -0.0071(18) 0.0066(18) 0.0081(19)
N(31) 0.056(4) 0.051(4) 0.040(3) -0.013(5) 0.012(3) -0.019(5)
N(41) 0.023(3) 0.033(5) 0.051(4) -0.002(2) 0.008(3) 0.009(3)
C(11) 0.010(3) 0.025(4) 0.021(3) -0.002(2) 0.004(2) -0.002(2)
C(12) 0.016(3) 0.030(4) 0.024(4) -0.003(3) 0.006(3) 0.006(3)
C(13) 0.021(3) 0.027(4) 0.017(3) 0.001(3) 0.004(2) -0.002(3)
C(14) 0.019(3) 0.029(4) 0.022(3) -0.001(3) 0.000(2) -0.001(3)
C(15) 0.030(4) 0.031(4) 0.030(4) -0.002(3) 0.000(3) -0.005(3)
C(16) 0.034(4) 0.036(5) 0.043(4) -0.003(3) 0.002(3) -0.010(3)
C(17) 0.038(4) 0.022(4) 0.051(5) 0.004(3) 0.013(3) 0.001(3)
C(18) 0.025(4) 0.033(4) 0.033(4) 0.005(3) 0.011(3) 0.001(3)
C(19) 0.017(3) 0.019(3) 0.022(3) -0.001(2) 0.008(2) 0.000(2)
C(1A) 0.013(3) 0.024(3) 0.018(3) 0.004(2) 0.004(2) 0.003(2)
C(21) 0.022(3) 0.011(3) 0.024(3) 0.002(3) 0.007(3) 0.006(3)
C(22) 0.017(3) 0.022(3) 0.022(3) 0.004(2) 0.006(2) 0.003(2)
C(23) 0.028(3) 0.031(4) 0.021(3) 0.004(3) 0.007(3) 0.010(3)
C(24) 0.022(3) 0.030(4) 0.028(4) 0.003(3) 0.008(3) 0.009(3)
C(25) 0.025(4) 0.042(5) 0.039(4) 0.002(3) 0.011(3) 0.016(3)
C(26) 0.033(4) 0.041(4) 0.031(4) 0.002(3) 0.013(3) 0.011(3)
C(27) 0.020(3) 0.038(4) 0.042(4) -0.001(3) 0.013(3) 0.005(3)
C(28) 0.023(3) 0.027(4) 0.033(4) 0.003(3) 0.010(3) 0.005(3)
C(29) 0.023(3) 0.021(3) 0.019(3) -0.002(2) 0.007(2) 0.004(2)
C(2A) 0.017(3) 0.025(3) 0.014(3) 0.003(2) -0.001(2) 0.002(2)
C(111) 0.024(3) 0.026(4) 0.025(3) 0.010(3) 0.011(3) -0.002(3)
C(112) 0.026(4) 0.035(4) 0.033(4) 0.006(3) 0.009(3) 0.005(3)
C(113) 0.027(4) 0.051(5) 0.046(4) 0.002(3) 0.008(3) -0.010(4)
C(114) 0.037(4) 0.058(5) 0.030(4) 0.021(4) -0.005(3) -0.010(4)
C(115) 0.035(4) 0.065(6) 0.030(4) 0.017(4) 0.004(3) 0.019(4)
C(116) 0.036(4) 0.038(4) 0.035(4) 0.009(3) 0.017(3) 0.014(3)
C(121) 0.023(3) 0.026(3) 0.030(4) 0.002(3) 0.007(3) 0.007(3)
C(122) 0.023(3) 0.042(5) 0.032(4) -0.001(3) 0.009(3) 0.004(3)
C(123) 0.025(4) 0.065(6) 0.039(4) 0.001(4) 0.013(3) 0.003(4)
C(124) 0.030(4) 0.059(6) 0.057(5) -0.001(4) 0.023(4) 0.010(4)
C(125) 0.047(5) 0.041(5) 0.098(8) -0.005(4) 0.044(5) 0.006(5)
C(126) 0.043(5) 0.034(5) 0.076(6) -0.001(4) 0.035(4) -0.003(4)
C(131) 0.023(3) 0.027(4) 0.026(3) 0.008(3) 0.008(3) -0.001(3)
C(132) 0.082(7) 0.036(5) 0.077(7) 0.000(5) 0.047(6) -0.006(5)
C(133) 0.058(6) 0.047(6) 0.109(9) -0.012(5) 0.038(6) -0.054(6)
C(134) 0.052(6) 0.076(7) 0.058(6) -0.008(5) 0.026(5) -0.030(5)
C(135) 0.156(13) 0.086(9) 0.086(8) -0.029(9) 0.097(9) -0.032(7)
C(136) 0.095(8) 0.045(5) 0.071(6) -0.011(5) 0.061(6) -0.021(5)
C(211) 0.022(3) 0.029(4) 0.030(4) -0.001(3) 0.012(3) 0.005(3)
C(212) 0.165(13) 0.076(8) 0.064(7) -0.069(8) 0.084(8) -0.041(6)
C(213) 0.202(17) 0.079(9) 0.070(8) -0.059(10) 0.091(10) -0.031(6)
C(214) 0.083(8) 0.075(7) 0.052(6) 0.001(6) 0.045(6) 0.002(5)
C(215) 0.028(4) 0.081(7) 0.061(6) 0.000(4) 0.016(4) 0.043(5)
C(216) 0.039(4) 0.055(5) 0.032(4) -0.009(4) 0.005(3) 0.010(4)
C(221) 0.015(3) 0.042(4) 0.023(3) 0.005(3) 0.007(2) 0.001(3)
C(222) 0.016(3) 0.031(4) 0.029(3) 0.004(3) 0.008(2) 0.007(3)
C(223) 0.024(3) 0.037(4) 0.028(4) 0.006(3) 0.006(3) 0.006(3)
C(224) 0.035(5) 0.031(5) 0.037(5) 0.009(3) 0.008(4) 0.001(3)
C(225) 0.033(4) 0.028(4) 0.035(4) 0.003(3) 0.004(3) -0.005(3)
C(226) 0.026(4) 0.039(4) 0.033(4) 0.002(3) 0.004(3) -0.002(3)
C(231) 0.029(4) 0.026(4) 0.027(4) 0.004(3) 0.002(3) 0.008(3)
C(232) 0.025(4) 0.025(4) 0.036(4) -0.002(3) 0.006(3) -0.002(3)
C(233) 0.032(4) 0.047(5) 0.046(5) -0.010(4) 0.006(3) 0.000(4)
C(234) 0.058(5) 0.042(5) 0.026(4) -0.010(4) 0.000(4) -0.006(3)
C(235) 0.049(5) 0.050(5) 0.028(4) 0.009(4) 0.004(3) -0.005(3)
C(236) 0.033(4) 0.040(5) 0.027(4) 0.004(3) 0.003(3) -0.006(3)
C(321) 0.084(8) 0.071(7) 0.042(5) 0.005(6) 0.000(5) -0.025(5)
C(322) 0.102(9) 0.082(8) 0.039(5) 0.000(6) 0.028(5) -0.013(5)
C(421) 0.043(5) 0.059(6) 0.073(6) -0.013(4) 0.019(4) 0.024(5)
C(422) 0.039(4) 0.054(5) 0.038(4) 0.006(4) 0.016(4) 0.009(4)

loop_
_atom_site_label
_atom_site_fract_x
_atom_site_fract_y
_atom_site_fract_z
_atom_site_U_iso_or_equiv
_atom_site_thermal_displace_type
_atom_site_calc_flag
Ta -0.07920(2) 0.502670(12) 0.224601(19) 0.03224(8) Uani ?
Cl(1) -0.30173(17) 0.49166(12) 0.14681(18) 0.0553(7) Uani ?
Cl(2) -0.0528(2) 0.38684(11) 0.23226(18) 0.0476(7) Uani ?
Si(12) 0.29775(18) 0.44816(11) 0.48153(15) 0.0215(5) Uani ?
Si(22) -0.32527(15) 0.68416(9) 0.10798(13) 0.0220(5) Uani ?
O(1) 0.0968(4) 0.51793(19) 0.3013(3) 0.0250(13) Uani ?
O(2) -0.1056(4) 0.5944(2) 0.2522(3) 0.0242(13) Uani ?
N(31) -0.0532(6) 0.5065(6) 0.0858(4) 0.050(2) Uani ?
N(41) -0.1117(6) 0.4853(3) 0.3835(5) 0.037(2) Uani ?
C(11) 0.1754(5) 0.5633(3) 0.3646(5) 0.0190(19) Uani ?
C(12) 0.2715(6) 0.5375(4) 0.4559(6) 0.024(2) Uani ?
C(13) 0.3463(6) 0.5834(3) 0.5274(5) 0.0223(19) Uani ?
C(14) 0.3297(6) 0.6510(3) 0.5119(5) 0.0251(19) Uani ?
C(15) 0.4043(7) 0.6957(4) 0.5867(5) 0.033(2) Uani ?
C(16) 0.3913(7) 0.7614(4) 0.5721(6) 0.041(2) Uani ?
C(17) 0.3032(7) 0.7858(4) 0.4782(6) 0.038(2) Uani ?
C(18) 0.2279(6) 0.7438(3) 0.4033(5) 0.030(2) Uani ?
C(19) 0.2382(5) 0.6751(3) 0.4173(5) 0.0190(17) Uani ?
C(1A) 0.1624(5) 0.6293(3) 0.3405(4) 0.0187(17) Uani ?
C(21) -0.0598(6) 0.6447(3) 0.2075(5) 0.0192(18) Uani ?
C(22) -0.1512(5) 0.6818(3) 0.1275(5) 0.0205(17) Uani ?
C(23) -0.1021(6) 0.7248(3) 0.0706(5) 0.0270(19) Uani ?
C(24) 0.0279(6) 0.7295(3) 0.0854(5) 0.027(2) Uani ?
C(25) 0.0735(7) 0.7695(4) 0.0201(6) 0.035(2) Uani ?
C(26) 0.2008(7) 0.7748(4) 0.0359(5) 0.034(2) Uani ?
C(27) 0.2885(6) 0.7392(4) 0.1199(6) 0.033(2) Uani ?
C(28) 0.2486(6) 0.7012(3) 0.1856(6) 0.028(2) Uani ?
C(29) 0.1167(6) 0.6958(3) 0.1728(4) 0.0210(17) Uani ?
C(2A) 0.0702(5) 0.6557(3) 0.2379(4) 0.0203(17) Uani ?
C(111) 0.4574(6) 0.4363(3) 0.5851(5) 0.0243(19) Uani ?
C(112) 0.5688(6) 0.4612(3) 0.5736(6) 0.032(2) Uani ?
C(113) 0.6895(7) 0.4502(4) 0.6482(6) 0.042(2) Uani ?
C(114) 0.6997(8) 0.4126(4) 0.7360(6) 0.046(2) Uani ?
C(115) 0.5938(7) 0.3887(5) 0.7504(6) 0.045(3) Uani ?
C(116) 0.4744(7) 0.4001(4) 0.6767(6) 0.035(2) Uani ?
C(121) 0.1767(6) 0.4184(3) 0.5393(5) 0.027(2) Uani ?
C(122) 0.1504(6) 0.4587(4) 0.6135(5) 0.032(2) Uani ?
C(123) 0.0720(7) 0.4392(5) 0.6666(6) 0.042(3) Uani ?
C(124) 0.0133(7) 0.3789(5) 0.6475(7) 0.047(3) Uani ?
C(125) 0.0339(9) 0.3377(5) 0.5743(9) 0.057(4) Uani ?
C(126) 0.1151(8) 0.3581(4) 0.5186(7) 0.047(3) Uani ?
C(131) 0.3009(6) 0.4040(3) 0.3603(5) 0.0254(19) Uani ?
C(132) 0.2787(10) 0.3397(5) 0.3409(8) 0.060(4) Uani ?
C(133) 0.2881(10) 0.3105(5) 0.2487(10) 0.069(4) Uani ?
C(134) 0.3223(9) 0.3472(6) 0.1781(8) 0.060(4) Uani ?
C(135) 0.3469(15) 0.4104(7) 0.1987(10) 0.095(6) Uani ?
C(136) 0.3325(10) 0.4391(5) 0.2860(8) 0.062(4) Uani ?
C(211) -0.3571(6) 0.6692(3) 0.2337(5) 0.026(2) Uani ?
C(212) -0.3069(14) 0.7109(6) 0.3171(8) 0.090(6) Uani ?
C(213) -0.3326(17) 0.7044(7) 0.4097(10) 0.106(7) Uani ?
C(214) -0.4074(11) 0.6556(6) 0.4223(8) 0.064(4) Uani ?
C(215) -0.4522(8) 0.6126(5) 0.3472(7) 0.056(3) Uani ?
C(216) -0.4288(7) 0.6187(5) 0.2509(6) 0.044(2) Uani ?
C(221) -0.3776(6) 0.7715(4) 0.0683(5) 0.0265(19) Uani ?
C(222) -0.4929(6) 0.7854(3) -0.0103(5) 0.0252(19) Uani ?
C(223) -0.5348(7) 0.8487(4) -0.0329(5) 0.030(2) Uani ?
C(224) -0.4626(8) 0.9014(4) 0.0211(7) 0.035(3) Uani ?
C(225) -0.3448(7) 0.8875(4) 0.0998(6) 0.034(2) Uani ?
C(226) -0.3055(7) 0.8243(4) 0.1230(6) 0.034(2) Uani ?
C(231) -0.4209(7) 0.6288(3) -0.0010(5) 0.029(2) Uani ?
C(232) -0.5494(8) 0.6151(4) -0.0211(7) 0.030(2) Uani ?
C(233) -0.6185(8) 0.5778(5) -0.1055(6) 0.044(3) Uani ?
C(234) -0.5620(9) 0.5506(4) -0.1717(6) 0.046(3) Uani ?
C(235) -0.4375(8) 0.5640(4) -0.1561(6) 0.045(3) Uani ?
C(236) -0.3653(7) 0.6028(4) -0.0709(5) 0.035(2) Uani ?
C(321) -0.1297(11) 0.4695(5) -0.0055(7) 0.071(4) Uani ?
C(322) 0.0639(12) 0.5293(6) 0.0705(7) 0.073(4) Uani ?
C(421) -0.2194(9) 0.4433(5) 0.3840(8) 0.059(3) Uani ?
C(422) -0.1070(8) 0.5432(4) 0.4487(6) 0.043(3) Uani ?
H(13) 0.4094 0.5684 0.5876 0.0290 Uiso calc
H(15) 0.4644 0.6798 0.6480 0.0430 Uiso calc
H(16) 0.4401 0.7900 0.6236 0.0530 Uiso calc
H(17) 0.2958 0.8307 0.4666 0.0490 Uiso calc
H(18) 0.1690 0.7608 0.3423 0.0390 Uiso calc
H(23) -0.1584 0.7516 0.0205 0.0350 Uiso calc
H(25) 0.0156 0.7926 -0.0346 0.0460 Uiso calc
H(26) 0.2294 0.8012 -0.0075 0.0440 Uiso calc
H(27) 0.3750 0.7418 0.1303 0.0430 Uiso calc
H(28) 0.3083 0.6785 0.2397 0.0360 Uiso calc
H(41) -0.0420 0.4620 0.4218 0.0480 Uiso calc
H(112) 0.5624 0.4858 0.5142 0.0410 Uiso calc
H(113) 0.7616 0.4679 0.6391 0.0550 Uiso calc
H(114) 0.7794 0.4037 0.7850 0.0600 Uiso calc
H(115) 0.6013 0.3645 0.8104 0.0590 Uiso calc
H(116) 0.4033 0.3830 0.6884 0.0460 Uiso calc
H(122) 0.1874 0.5000 0.6269 0.0420 Uiso calc
H(123) 0.0582 0.4669 0.7162 0.0550 Uiso calc
H(124) -0.0400 0.3660 0.6839 0.0600 Uiso calc
H(125) -0.0049 0.2969 0.5613 0.0740 Uiso calc
H(126) 0.1272 0.3309 0.4678 0.0620 Uiso calc
H(132) 0.2569 0.3140 0.3888 0.0780 Uiso calc
H(133) 0.2709 0.2662 0.2362 0.0900 Uiso calc
H(134) 0.3281 0.3285 0.1173 0.0780 Uiso calc
H(135) 0.3744 0.4356 0.1533 0.1230 Uiso calc
H(136) 0.3445 0.4840 0.2951 0.0800 Uiso calc
H(212) -0.2540 0.7446 0.3112 0.1170 Uiso calc
H(213) -0.2978 0.7340 0.4641 0.1370 Uiso calc
H(214) -0.4270 0.6527 0.4837 0.0840 Uiso calc
H(215) -0.5000 0.5775 0.3570 0.0740 Uiso calc
H(216) -0.4627 0.5879 0.1982 0.0570 Uiso calc
H(222) -0.5424 0.7513 -0.0483 0.0330 Uiso calc
H(223) -0.6128 0.8566 -0.0851 0.0400 Uiso calc
H(224) -0.4910 0.9442 0.0059 0.0460 Uiso calc
H(225) -0.2936 0.9216 0.1361 0.0440 Uiso calc
H(226) -0.2288 0.8162 0.1766 0.0440 Uiso calc
H(232) -0.5891 0.6317 0.0238 0.0390 Uiso calc
H(233) -0.7046 0.5708 -0.1181 0.0560 Uiso calc
H(234) -0.6083 0.5235 -0.2265 0.0590 Uiso calc
H(235) -0.3999 0.5472 -0.2023 0.0580 Uiso calc
H(236) -0.2803 0.6113 -0.0609 0.0460 Uiso calc
H(32A) 0.1160 0.4924 0.0683 0.0960 Uiso calc
H(32B) 0.1098 0.5574 0.1277 0.0960 Uiso calc
H(32C) 0.0425 0.5530 0.0055 0.0960 Uiso calc
H(32D) -0.1432 0.4951 -0.0679 0.0920 Uiso calc
H(32E) -0.2103 0.4592 0.0013 0.0920 Uiso calc
H(32F) -0.0863 0.4298 -0.0104 0.0920 Uiso calc
H(42A) -0.2099 0.4319 0.4551 0.0760 Uiso calc
H(42B) -0.2201 0.4042 0.3444 0.0760 Uiso calc
H(42C) -0.2979 0.4665 0.3527 0.0760 Uiso calc
H(42D) -0.1749 0.5724 0.4123 0.0560 Uiso calc
H(42E) -0.0269 0.5650 0.4626 0.0560 Uiso calc
H(42F) -0.1160 0.5301 0.5139 0.0560 Uiso calc

loop_
_geom_angle_atom_site_label_1
_geom_angle_atom_site_label_2
_geom_angle_atom_site_label_3
_geom_angle
_geom_angle_publ_flag
O(1) Ta O(2) 86.22(17) ?
O(1) Ta N(31) 92.9(2) ?
O(2) Ta N(31) 102.8(4) ?
O(1) Ta N(41) 88.83(19) ?
O(2) Ta N(41) 83.61(19) ?
N(31) Ta N(41) 173.4(4) ?
O(1) Ta Cl(1) 172.71(14) ?
O(2) Ta Cl(1) 88.40(14) ?
N(31) Ta Cl(1) 93.08(19) ?
N(41) Ta Cl(1) 85.67(16) ?
O(1) Ta Cl(2) 92.82(13) ?
O(2) Ta Cl(2) 165.80(15) ?
N(31) Ta Cl(2) 91.4(3) ?
N(41) Ta Cl(2) 82.20(15) ?
Cl(1) Ta Cl(2) 91.18(8) ?
C(12) Si(12) C(111) 108.4(3) ?
C(12) Si(12) C(121) 107.8(3) ?
C(111) Si(12) C(121) 106.5(3) ?
C(12) Si(12) C(131) 110.9(3) ?
C(111) Si(12) C(131) 107.1(3) ?
C(121) Si(12) C(131) 115.9(3) ?
C(22) Si(22) C(231) 112.4(3) ?
C(22) Si(22) C(211) 112.1(3) ?
C(231) Si(22) C(211) 112.3(3) ?
C(22) Si(22) C(221) 105.6(3) ?
C(231) Si(22) C(221) 107.9(3) ?
C(211) Si(22) C(221) 105.9(3) ?
C(11) O(1) Ta 141.0(4) ?
C(21) O(2) Ta 122.0(4) ?
C(321) N(31) C(322) 109.9(7) ?
C(321) N(31) Ta 123.1(7) ?
C(322) N(31) Ta 124.5(5) ?
C(422) N(41) C(421) 109.2(7) ?
C(422) N(41) Ta 116.6(4) ?
C(421) N(41) Ta 118.4(5) ?
O(1) C(11) C(1A) 121.5(5) ?
O(1) C(11) C(12) 115.1(5) ?
C(1A) C(11) C(12) 123.3(6) ?
C(13) C(12) C(11) 116.3(6) ?
C(13) C(12) Si(12) 120.7(5) ?
C(11) C(12) Si(12) 123.1(5) ?
C(14) C(13) C(12) 122.8(6) ?
C(13) C(14) C(15) 121.2(6) ?
C(13) C(14) C(19) 119.5(6) ?
C(15) C(14) C(19) 119.3(6) ?
C(16) C(15) C(14) 122.0(7) ?
C(15) C(16) C(17) 119.3(7) ?
C(18) C(17) C(16) 120.6(7) ?
C(17) C(18) C(19) 121.3(6) ?
C(18) C(19) C(14) 117.6(6) ?
C(18) C(19) C(1A) 123.2(6) ?
C(14) C(19) C(1A) 119.2(5) ?
C(11) C(1A) C(19) 118.4(5) ?
C(11) C(1A) C(2A) 123.1(5) ?
C(19) C(1A) C(2A) 118.5(5) ?
O(2) C(21) C(2A) 120.0(6) ?
O(2) C(21) C(22) 117.0(5) ?
C(2A) C(21) C(22) 123.0(6) ?
C(23) C(22) C(21) 116.0(6) ?
C(23) C(22) Si(22) 119.4(5) ?
C(21) C(22) Si(22) 124.1(5) ?
C(22) C(23) C(24) 123.1(6) ?
C(23) C(24) C(25) 121.7(6) ?
C(23) C(24) C(29) 118.6(6) ?
C(25) C(24) C(29) 119.7(6) ?
C(26) C(25) C(24) 121.6(6) ?
C(25) C(26) C(27) 118.7(6) ?
C(28) C(27) C(26) 121.5(6) ?
C(27) C(28) C(29) 121.2(6) ?
C(2A) C(29) C(28) 123.3(6) ?
C(2A) C(29) C(24) 119.3(6) ?
C(28) C(29) C(24) 117.2(5) ?
C(21) C(2A) C(29) 118.5(5) ?
C(21) C(2A) C(1A) 122.0(5) ?
C(29) C(2A) C(1A) 119.5(5) ?
C(116) C(111) C(112) 115.6(6) ?
C(116) C(111) Si(12) 122.6(5) ?
C(112) C(111) Si(12) 121.8(5) ?
C(113) C(112) C(111) 122.4(7) ?
C(114) C(113) C(112) 119.0(7) ?
C(115) C(114) C(113) 120.1(7) ?
C(114) C(115) C(116) 120.7(7) ?
C(115) C(116) C(111) 122.2(7) ?
C(126) C(121) C(122) 117.0(6) ?
C(126) C(121) Si(12) 125.4(6) ?
C(122) C(121) Si(12) 117.5(5) ?
C(123) C(122) C(121) 122.0(7) ?
C(122) C(123) C(124) 120.8(8) ?
C(125) C(124) C(123) 119.7(7) ?
C(124) C(125) C(126) 119.6(8) ?
C(121) C(126) C(125) 120.8(8) ?
C(132) C(131) C(136) 116.2(7) ?
C(132) C(131) Si(12) 125.5(6) ?
C(136) C(131) Si(12) 118.2(6) ?
C(131) C(132) C(133) 121.2(9) ?
C(134) C(133) C(132) 120.3(9) ?
C(135) C(134) C(133) 118.4(9) ?
C(134) C(135) C(136) 121.1(10) ?
C(131) C(136) C(135) 122.7(10) ?
C(212) C(211) C(216) 115.3(7) ?
C(212) C(211) Si(22) 119.5(6) ?
C(216) C(211) Si(22) 125.2(6) ?
C(211) C(212) C(213) 122.1(9) ?
C(214) C(213) C(212) 120.9(11) ?
C(215) C(214) C(213) 119.3(9) ?
C(214) C(215) C(216) 120.8(9) ?
C(211) C(216) C(215) 121.5(8) ?
C(222) C(221) C(226) 117.5(7) ?
C(222) C(221) Si(22) 121.6(5) ?
C(226) C(221) Si(22) 120.7(5) ?
C(223) C(222) C(221) 121.3(7) ?
C(222) C(223) C(224) 121.2(7) ?
C(223) C(224) C(225) 117.7(8) ?
C(226) C(225) C(224) 120.5(7) ?
C(225) C(226) C(221) 121.8(7) ?
C(232) C(231) C(236) 117.1(7) ?
C(232) C(231) Si(22) 123.1(6) ?
C(236) C(231) Si(22) 119.6(5) ?
C(233) C(232) C(231) 121.6(8) ?
C(232) C(233) C(234) 120.9(8) ?
C(235) C(234) C(233) 119.3(7) ?
C(234) C(235) C(236) 120.7(8) ?
C(231) C(236) C(235) 120.3(7) ?

loop_
_geom_bond_atom_site_label_1
_geom_bond_atom_site_label_2
_geom_bond_distance
_geom_bond_publ_flag
Ta O(1) 1.911(4) ?
Ta O(2) 1.956(5) ?
Ta N(31) 1.998(6) ?
Ta N(41) 2.326(7) ?
Ta Cl(1) 2.3584(17) ?
Ta Cl(2) 2.385(2) ?
Si(12) C(12) 1.863(8) ?
Si(12) C(111) 1.872(7) ?
Si(12) C(121) 1.881(7) ?
Si(12) C(131) 1.883(7) ?
Si(22) C(22) 1.873(6) ?
Si(22) C(231) 1.877(7) ?
Si(22) C(211) 1.878(6) ?
Si(22) C(221) 1.899(7) ?
O(1) C(11) 1.362(7) ?
O(2) C(21) 1.376(8) ?
N(31) C(321) 1.452(11) ?
N(31) C(322) 1.469(13) ?
N(41) C(422) 1.467(10) ?
N(41) C(421) 1.481(10) ?
C(11) C(1A) 1.385(9) ?
C(11) C(12) 1.433(9) ?
C(12) C(13) 1.403(9) ?
C(13) C(14) 1.401(9) ?
C(14) C(15) 1.407(9) ?
C(14) C(19) 1.427(8) ?
C(15) C(16) 1.359(11) ?
C(16) C(17) 1.407(11) ?
C(17) C(18) 1.376(10) ?
C(18) C(19) 1.416(9) ?
C(19) C(1A) 1.440(8) ?
C(1A) C(2A) 1.519(8) ?
C(21) C(2A) 1.387(9) ?
C(21) C(22) 1.428(8) ?
C(22) C(23) 1.399(9) ?
C(23) C(24) 1.401(9) ?
C(24) C(25) 1.420(9) ?
C(24) C(29) 1.435(8) ?
C(25) C(26) 1.370(10) ?
C(26) C(27) 1.423(10) ?
C(27) C(28) 1.365(10) ?
C(28) C(29) 1.429(9) ?
C(29) C(2A) 1.425(8) ?
C(111) C(116) 1.400(9) ?
C(111) C(112) 1.402(10) ?
C(112) C(113) 1.400(10) ?
C(113) C(114) 1.387(12) ?
C(114) C(115) 1.354(12) ?
C(115) C(116) 1.387(10) ?
C(121) C(126) 1.391(11) ?
C(121) C(122) 1.406(10) ?
C(122) C(123) 1.369(10) ?
C(123) C(124) 1.380(12) ?
C(124) C(125) 1.378(13) ?
C(125) C(126) 1.426(11) ?
C(131) C(132) 1.348(11) ?
C(131) C(136) 1.375(11) ?
C(132) C(133) 1.418(14) ?
C(133) C(134) 1.367(15) ?
C(134) C(135) 1.331(16) ?
C(135) C(136) 1.377(12) ?
C(211) C(212) 1.372(12) ?
C(211) C(216) 1.374(10) ?
C(212) C(213) 1.384(13) ?
C(213) C(214) 1.349(15) ?
C(214) C(215) 1.309(15) ?
C(215) C(216) 1.420(12) ?
C(221) C(222) 1.392(9) ?
C(221) C(226) 1.399(10) ?
C(222) C(223) 1.375(10) ?
C(223) C(224) 1.394(12) ?
C(224) C(225) 1.411(11) ?
C(225) C(226) 1.367(11) ?
C(231) C(232) 1.396(10) ?
C(231) C(236) 1.401(10) ?
C(232) C(233) 1.371(12) ?
C(233) C(234) 1.377(13) ?
C(234) C(235) 1.362(12) ?
C(235) C(236) 1.406(10) ?
